data_1545187
loop_
_publ_author_name
'Sinclair, Geoffrey S.'
'Yang, Tianyu'
'Wang, Sunmeng'
'Chen, Wei H.'
'Schipper, Derek J.'

_publ_section_title
;
 Copper-Mediated Nucleophilic Addition/Cascade Cyclization of Aryl Diynes.
;
_journal_issue 4
_journal_name_full 'Organic letters'
_journal_page_first 802
_journal_page_last 805
_journal_paper_doi 10.1021/acs.orglett.6b03787
_journal_volume 19
_journal_year 2017
_chemical_formula_sum 'C32 H27 N O4 S2'
_chemical_formula_weight 553.66
_chemical_name_systematic
;
 ?
;
_space_group_crystal_system monoclinic
_space_group_IT_number 14
_space_group_name_Hall '-P 2ybc'
_space_group_name_H-M_alt 'P 1 21/c 1'
_symmetry_space_group_name_Hall '-P 2ybc'
_symmetry_space_group_name_H-M 'P 1 21/c 1'
_atom_sites_solution_hydrogens geom
_audit_creation_method SHELXL-2014
_cell_angle_alpha 90
_cell_angle_beta 105.7060(14)
_cell_angle_gamma 90
_cell_formula_units_Z 4
_cell_length_a 10.9530(2)
_cell_length_b 26.2844(6)
_cell_length_c 9.7874(2)
_cell_measurement_reflns_used 842
_cell_measurement_temperature 296(2)
_cell_measurement_theta_max 30
_cell_measurement_theta_min 1.5
_cell_volume 2712.52(10)
_computing_cell_refinement 'Bruker  APEX II'
_computing_data_collection 'Bruker Kappa APEX II'
_computing_data_reduction 'SADABS Bruker APEX II'
_computing_molecular_graphics Mercury
_computing_structure_refinement 'SHELXL-2013 (Sheldrick, 2013)'
_computing_structure_solution 'Direct method'
_diffrn_ambient_temperature 296(2)
_diffrn_measured_fraction_theta_full 0.999
_diffrn_measured_fraction_theta_max 0.993
_diffrn_measurement_device_type 'Bruker Kappa APEX II'
_diffrn_measurement_method 'Omega and phi scan'
_diffrn_radiation_type MoK\a
_diffrn_radiation_wavelength 0.71073
_diffrn_reflns_av_R_equivalents 0.0815
_diffrn_reflns_av_unetI/netI 0.1156
_diffrn_reflns_Laue_measured_fraction_full 0.999
_diffrn_reflns_Laue_measured_fraction_max 0.993
_diffrn_reflns_limit_h_max 13
_diffrn_reflns_limit_h_min -14
_diffrn_reflns_limit_k_max 34
_diffrn_reflns_limit_k_min -34
_diffrn_reflns_limit_l_max 12
_diffrn_reflns_limit_l_min -12
_diffrn_reflns_number 25875
_diffrn_reflns_point_group_measured_fraction_full 0.999
_diffrn_reflns_point_group_measured_fraction_max 0.993
_diffrn_reflns_theta_full 25.242
_diffrn_reflns_theta_max 28.000
_diffrn_reflns_theta_min 1.549
_exptl_absorpt_coefficient_mu 0.236
_exptl_absorpt_correction_T_max 0.7460
_exptl_absorpt_correction_T_min 0.6928
_exptl_absorpt_correction_type multi-scan
_exptl_absorpt_process_details SADABS
_exptl_crystal_colour orange
_exptl_crystal_density_diffrn 1.356
_exptl_crystal_description needle
_exptl_crystal_F_000 1160
_exptl_crystal_size_max 0.400
_exptl_crystal_size_mid 0.040
_exptl_crystal_size_min 0.010
_refine_diff_density_max 0.272
_refine_diff_density_min -0.260
_refine_diff_density_rms 0.048
_refine_ls_extinction_coef 0.0000(3)
_refine_ls_extinction_expression Fc^*^=kFc[1+0.001xFc^2^\l^3^/sin(2\q)]^-1/4^
_refine_ls_extinction_method SHELXL
_refine_ls_goodness_of_fit_ref 1.042
_refine_ls_hydrogen_treatment constr
_refine_ls_matrix_type full
_refine_ls_number_parameters 353
_refine_ls_number_reflns 6502
_refine_ls_number_restraints 0
_refine_ls_restrained_S_all 1.042
_refine_ls_R_factor_all 0.1839
_refine_ls_R_factor_gt 0.0637
_refine_ls_shift/su_max 0.781
_refine_ls_shift/su_mean 0.002
_refine_ls_structure_factor_coef Fsqd
_refine_ls_weighting_details 'w=1/[\s^2^(Fo^2^)+(0.0238P)^2^+1.8105P] where P=(Fo^2^+2Fc^2^)/3'
_refine_ls_weighting_scheme calc
_refine_ls_wR_factor_gt 0.0923
_refine_ls_wR_factor_ref 0.1279
_reflns_Friedel_coverage 0.000
_reflns_number_gt 2741
_reflns_number_total 6502
_reflns_threshold_expression 'I > 2\s(I)'
_cod_data_source_file ol6b03787_si_001.cif
_cod_data_source_block c25h21no2s2_0ma_a
_cod_depositor_comments
;Adding full bibliography for 1545187.cif.

The following automatic conversions were performed:

'_exptl_absorpt_correction_type' value 'multi-scan'' was replaced
with the value 'multi-scan' as specified in the replacement file
'src/cod-tools/trunk/data/replacement-values/replacement_values.lst'.

Automatic conversion script
Id: cif_fix_values 5376 2017-05-30 11:51:03Z andrius 
;
_cod_database_code 1545187
_shelx_space_group_comment
;
The symmetry employed for this shelxl refinement is uniquely defined
by the following loop, which should always be used as a source of
symmetry information in preference to the above space-group names.
They are only intended as comments.
;
_shelx_estimated_absorpt_t_min 0.912
_shelx_estimated_absorpt_t_max 0.998
_shelxl_version_number 2014-3

loop_
_space_group_symop_operation_xyz
'x, y, z'
'-x, y+1/2, -z+1/2'
'-x, -y, -z'
'x, -y-1/2, z-1/2'

loop_
_atom_site_label
_atom_site_type_symbol
_atom_site_fract_x
_atom_site_fract_y
_atom_site_fract_z
_atom_site_U_iso_or_equiv
_atom_site_adp_type
_atom_site_occupancy
_atom_site_site_symmetry_order
_atom_site_calc_flag
_atom_site_refinement_flags_posn
_atom_site_refinement_flags_adp
S1 S 0.46332(8) 0.36145(4) 0.08080(10) 0.0522(3) Uani 1 1 d . .
S2 S 0.92977(10) 0.39900(4) 0.13272(11) 0.0588(3) Uani 1 1 d . .
O1 O 0.3768(2) 0.32420(9) 0.1045(2) 0.0632(7) Uani 1 1 d . .
O2 O 0.4657(2) 0.37244(11) -0.0627(2) 0.0711(8) Uani 1 1 d . .
O3 O 1.0569(2) 0.38761(10) 0.2102(3) 0.0789(9) Uani 1 1 d . .
O4 O 0.8990(3) 0.40705(10) -0.0170(3) 0.0810(9) Uani 1 1 d . .
N1 N 0.8439(2) 0.35255(11) 0.1626(3) 0.0499(7) Uani 1 1 d . .
C1 C 1.1783(4) 0.28458(15) 0.8047(4) 0.0622(11) Uani 1 1 d . .
H1B H 1.2575 0.2791 0.8679 0.075 Uiso 1 1 calc R U
C2 C 1.1443(3) 0.25857(14) 0.6787(4) 0.0567(10) Uani 1 1 d . .
H2B H 1.1999 0.2352 0.6569 0.068 Uiso 1 1 calc R U
C3 C 1.0956(4) 0.31869(14) 0.8376(4) 0.0575(10) Uani 1 1 d . .
H3B H 1.1192 0.3363 0.9232 0.069 Uiso 1 1 calc R U
C4 C 0.9780(3) 0.32711(13) 0.7447(3) 0.0498(9) Uani 1 1 d . .
H4B H 0.9224 0.3501 0.7684 0.060 Uiso 1 1 calc R U
C5 C 1.0271(3) 0.26719(13) 0.5841(3) 0.0488(9) Uani 1 1 d . .
H5A H 1.0051 0.2498 0.4981 0.059 Uiso 1 1 calc R U
C6 C 0.9418(3) 0.30129(12) 0.6150(3) 0.0415(8) Uani 1 1 d . .
C7 C 0.8178(3) 0.31063(11) 0.5135(3) 0.0390(8) Uani 1 1 d . .
C8 C 0.7957(3) 0.31862(12) 0.3731(3) 0.0398(8) Uani 1 1 d . .
C9 C 0.8880(3) 0.31860(13) 0.2848(3) 0.0472(9) Uani 1 1 d . .
H9A H 0.9704 0.3298 0.3419 0.057 Uiso 1 1 calc R U
H9B H 0.8968 0.2843 0.2519 0.057 Uiso 1 1 calc R U
C10 C 0.7133(3) 0.34780(15) 0.0810(3) 0.0566(10) Uani 1 1 d . .
H10A H 0.7044 0.3176 0.0223 0.068 Uiso 1 1 calc R U
H10B H 0.6910 0.3769 0.0183 0.068 Uiso 1 1 calc R U
C11 C 0.6211(3) 0.34443(12) 0.1726(3) 0.0422(8) Uani 1 1 d . .
C12 C 0.6606(3) 0.32904(12) 0.3083(3) 0.0424(8) Uani 1 1 d . .
C13 C 0.5981(3) 0.32168(12) 0.4243(3) 0.0416(8) Uani 1 1 d . .
C14 C 0.4725(3) 0.32067(13) 0.4286(4) 0.0516(9) Uani 1 1 d . .
H14A H 0.4074 0.3274 0.3474 0.062 Uiso 1 1 calc R U
C15 C 0.4457(4) 0.30946(14) 0.5563(4) 0.0600(10) Uani 1 1 d . .
H15A H 0.3618 0.3085 0.5599 0.072 Uiso 1 1 calc R U
C16 C 0.5404(4) 0.29991(14) 0.6761(4) 0.0586(10) Uani 1 1 d . .
H16A H 0.5202 0.2930 0.7606 0.070 Uiso 1 1 calc R U
C17 C 0.6662(3) 0.30037(12) 0.6739(4) 0.0511(9) Uani 1 1 d . .
H17A H 0.7304 0.2935 0.7557 0.061 Uiso 1 1 calc R U
C18 C 0.6945(3) 0.31122(12) 0.5484(3) 0.0413(8) Uani 1 1 d . .
C19 C 0.4343(3) 0.41921(13) 0.1577(3) 0.0481(9) Uani 1 1 d . .
C20 C 0.3291(4) 0.42411(15) 0.2063(4) 0.0666(11) Uani 1 1 d . .
H20A H 0.2753 0.3965 0.2033 0.080 Uiso 1 1 calc R U
C21 C 0.5110(4) 0.46066(17) 0.1606(5) 0.0798(13) Uani 1 1 d . .
H21A H 0.5814 0.4580 0.1253 0.096 Uiso 1 1 calc R U
C22 C 0.4844(4) 0.50621(17) 0.2154(5) 0.0866(14) Uani 1 1 d . .
H22A H 0.5374 0.5340 0.2170 0.104 Uiso 1 1 calc R U
C23 C 0.3032(4) 0.47002(17) 0.2596(4) 0.0755(12) Uani 1 1 d . .
H23A H 0.2306 0.4731 0.2910 0.091 Uiso 1 1 calc R U
C24 C 0.3809(4) 0.51134(16) 0.2678(4) 0.0703(12) Uani 1 1 d . .
C25 C 0.3538(5) 0.56127(16) 0.3288(5) 0.1121(18) Uani 1 1 d . .
H25A H 0.4188 0.5854 0.3253 0.168 Uiso 1 1 calc R U
H25B H 0.2730 0.5739 0.2744 0.168 Uiso 1 1 calc R U
H25C H 0.3523 0.5564 0.4255 0.168 Uiso 1 1 calc R U
C26 C 0.8828(3) 0.45396(14) 0.2073(4) 0.0513(9) Uani 1 1 d . .
C27 C 0.8730(5) 0.45387(16) 0.3431(4) 0.0866(14) Uani 1 1 d . .
H27A H 0.8872 0.4239 0.3957 0.104 Uiso 1 1 calc R U
C28 C 0.8578(4) 0.49799(17) 0.1323(4) 0.0829(14) Uani 1 1 d . .
H28A H 0.8615 0.4989 0.0385 0.099 Uiso 1 1 calc R U
C29 C 0.8271(5) 0.54125(17) 0.1949(5) 0.0917(15) Uani 1 1 d . .
H29A H 0.8117 0.5711 0.1420 0.110 Uiso 1 1 calc R U
C30 C 0.8425(5) 0.49745(18) 0.4029(4) 0.0904(15) Uani 1 1 d . .
H30A H 0.8380 0.4966 0.4964 0.109 Uiso 1 1 calc R U
C31 C 0.8184(4) 0.54216(16) 0.3296(5) 0.0676(11) Uani 1 1 d . .
C32 C 0.7844(5) 0.58949(16) 0.3960(5) 0.0957(15) Uani 1 1 d . .
H32A H 0.7831 0.5824 0.4918 0.144 Uiso 1 1 calc R U
H32B H 0.8461 0.6154 0.3962 0.144 Uiso 1 1 calc R U
H32C H 0.7021 0.6010 0.3427 0.144 Uiso 1 1 calc R U

loop_
_atom_site_aniso_label
_atom_site_aniso_U_11
_atom_site_aniso_U_22
_atom_site_aniso_U_33
_atom_site_aniso_U_23
_atom_site_aniso_U_13
_atom_site_aniso_U_12
S1 0.0410(5) 0.0602(6) 0.0521(6) -0.0076(5) 0.0069(4) -0.0016(5)
S2 0.0576(7) 0.0644(7) 0.0662(7) -0.0018(5) 0.0368(5) -0.0059(6)
O1 0.0483(15) 0.0582(17) 0.0778(17) -0.0123(14) 0.0080(13) -0.0157(13)
O2 0.0653(17) 0.101(2) 0.0451(15) -0.0017(14) 0.0114(13) 0.0065(15)
O3 0.0447(17) 0.083(2) 0.118(2) -0.0006(17) 0.0367(16) -0.0052(15)
O4 0.117(2) 0.085(2) 0.0613(17) 0.0002(15) 0.0583(17) -0.0076(18)
N1 0.0403(17) 0.060(2) 0.0528(17) 0.0029(15) 0.0191(15) -0.0034(15)
C1 0.050(2) 0.071(3) 0.059(3) 0.011(2) 0.002(2) 0.001(2)
C2 0.046(2) 0.060(3) 0.065(2) 0.004(2) 0.016(2) 0.015(2)
C3 0.063(3) 0.059(3) 0.045(2) -0.0024(19) 0.006(2) -0.009(2)
C4 0.058(2) 0.046(2) 0.049(2) -0.0042(18) 0.020(2) 0.0019(19)
C5 0.047(2) 0.052(2) 0.049(2) -0.0046(18) 0.0152(19) 0.0066(19)
C6 0.044(2) 0.0349(19) 0.047(2) 0.0003(17) 0.0153(17) -0.0007(17)
C7 0.040(2) 0.0312(19) 0.048(2) -0.0044(16) 0.0157(17) 0.0020(16)
C8 0.0335(19) 0.039(2) 0.049(2) -0.0081(16) 0.0152(16) 0.0009(15)
C9 0.041(2) 0.050(2) 0.054(2) -0.0040(18) 0.0179(18) 0.0038(17)
C10 0.050(2) 0.074(3) 0.047(2) -0.0023(19) 0.0172(19) -0.001(2)
C11 0.037(2) 0.043(2) 0.047(2) -0.0098(17) 0.0120(17) -0.0036(16)
C12 0.044(2) 0.039(2) 0.048(2) -0.0093(17) 0.0186(18) -0.0036(17)
C13 0.041(2) 0.038(2) 0.051(2) -0.0065(16) 0.0207(18) -0.0035(16)
C14 0.046(2) 0.054(2) 0.059(2) -0.0010(19) 0.0210(19) -0.0036(19)
C15 0.047(2) 0.062(3) 0.080(3) -0.006(2) 0.034(2) -0.008(2)
C16 0.070(3) 0.053(3) 0.068(3) 0.000(2) 0.045(2) 0.000(2)
C17 0.061(3) 0.045(2) 0.053(2) 0.0017(18) 0.0254(19) 0.0066(19)
C18 0.044(2) 0.036(2) 0.049(2) -0.0044(16) 0.0216(18) 0.0017(16)
C19 0.039(2) 0.047(2) 0.057(2) 0.0017(18) 0.0121(18) -0.0039(18)
C20 0.062(3) 0.052(3) 0.094(3) -0.005(2) 0.036(2) -0.010(2)
C21 0.055(3) 0.061(3) 0.133(4) -0.007(3) 0.042(3) -0.009(2)
C22 0.069(3) 0.052(3) 0.143(4) -0.011(3) 0.036(3) -0.014(2)
C23 0.079(3) 0.065(3) 0.098(3) -0.004(3) 0.051(3) -0.001(3)
C24 0.073(3) 0.051(3) 0.090(3) -0.005(2) 0.029(3) 0.000(2)
C25 0.142(5) 0.056(3) 0.150(5) -0.018(3) 0.059(4) 0.007(3)
C26 0.057(2) 0.051(3) 0.050(2) -0.0008(19) 0.0219(18) -0.0082(19)
C27 0.149(4) 0.056(3) 0.068(3) 0.008(2) 0.052(3) 0.009(3)
C28 0.129(4) 0.064(3) 0.062(3) 0.006(3) 0.037(3) -0.004(3)
C29 0.143(5) 0.054(3) 0.080(3) 0.009(3) 0.033(3) 0.010(3)
C30 0.157(5) 0.062(3) 0.066(3) -0.008(3) 0.052(3) 0.001(3)
C31 0.080(3) 0.054(3) 0.068(3) -0.011(2) 0.019(2) -0.005(2)
C32 0.126(4) 0.066(3) 0.098(3) -0.015(3) 0.035(3) 0.005(3)

loop_
_atom_type_symbol
_atom_type_description
_atom_type_scat_dispersion_real
_atom_type_scat_dispersion_imag
_atom_type_scat_source
C C 0.0033 0.0016 'International Tables Vol C Tables 4.2.6.8 and 6.1.1.4'
H H 0.0000 0.0000 'International Tables Vol C Tables 4.2.6.8 and 6.1.1.4'
N N 0.0061 0.0033 'International Tables Vol C Tables 4.2.6.8 and 6.1.1.4'
O O 0.0106 0.0060 'International Tables Vol C Tables 4.2.6.8 and 6.1.1.4'
S S 0.1246 0.1234 'International Tables Vol C Tables 4.2.6.8 and 6.1.1.4'

loop_
_geom_angle_atom_site_label_1
_geom_angle_atom_site_label_2
_geom_angle_atom_site_label_3
_geom_angle
O1 S1 O2 118.98(16)
O1 S1 C19 108.55(16)
O2 S1 C19 107.25(17)
O1 S1 C11 110.09(15)
O2 S1 C11 105.79(15)
C19 S1 C11 105.34(15)
O3 S2 O4 120.15(17)
O3 S2 N1 106.12(16)
O4 S2 N1 108.11(16)
O3 S2 C26 107.78(17)
O4 S2 C26 106.88(17)
N1 S2 C26 107.19(15)
C10 N1 C9 117.3(3)
C10 N1 S2 120.2(2)
C9 N1 S2 121.9(2)
C2 C1 C3 120.1(4)
C2 C1 H1B 120.0
C3 C1 H1B 120.0
C1 C2 C5 119.8(3)
C1 C2 H2B 120.1
C5 C2 H2B 120.1
C1 C3 C4 120.5(3)
C1 C3 H3B 119.7
C4 C3 H3B 119.7
C3 C4 C6 120.3(3)
C3 C4 H4B 119.8
C6 C4 H4B 119.8
C2 C5 C6 121.2(3)
C2 C5 H5A 119.4
C6 C5 H5A 119.4
C5 C6 C4 118.1(3)
C5 C6 C7 120.9(3)
C4 C6 C7 121.0(3)
C8 C7 C6 126.5(3)
C8 C7 C18 108.1(3)
C6 C7 C18 125.4(3)
C7 C8 C12 110.6(3)
C7 C8 C9 128.8(3)
C12 C8 C9 120.6(3)
N1 C9 C8 110.2(3)
N1 C9 H9A 109.6
C8 C9 H9A 109.6
N1 C9 H9B 109.6
C8 C9 H9B 109.6
H9A C9 H9B 108.1
N1 C10 C11 113.2(3)
N1 C10 H10A 108.9
C11 C10 H10A 108.9
N1 C10 H10B 108.9
C11 C10 H10B 108.9
H10A C10 H10B 107.7
C12 C11 C10 120.8(3)
C12 C11 S1 125.8(3)
C10 C11 S1 113.4(2)
C11 C12 C8 120.1(3)
C11 C12 C13 134.5(3)
C8 C12 C13 105.3(3)
C14 C13 C18 119.3(3)
C14 C13 C12 133.6(3)
C18 C13 C12 106.9(3)
C13 C14 C15 118.9(3)
C13 C14 H14A 120.5
C15 C14 H14A 120.5
C16 C15 C14 121.1(3)
C16 C15 H15A 119.5
C14 C15 H15A 119.5
C15 C16 C17 120.9(3)
C15 C16 H16A 119.5
C17 C16 H16A 119.5
C18 C17 C16 118.8(3)
C18 C17 H17A 120.6
C16 C17 H17A 120.6
C17 C18 C13 120.9(3)
C17 C18 C7 130.1(3)
C13 C18 C7 108.8(3)
C20 C19 C21 119.2(4)
C20 C19 S1 119.8(3)
C21 C19 S1 120.9(3)
C19 C20 C23 119.7(4)
C19 C20 H20A 120.2
C23 C20 H20A 120.2
C19 C21 C22 120.4(4)
C19 C21 H21A 119.8
C22 C21 H21A 119.8
C24 C22 C21 121.0(4)
C24 C22 H22A 119.5
C21 C22 H22A 119.5
C24 C23 C20 122.0(4)
C24 C23 H23A 119.0
C20 C23 H23A 119.0
C23 C24 C22 117.6(4)
C23 C24 C25 122.0(4)
C22 C24 C25 120.4(4)
C24 C25 H25A 109.5
C24 C25 H25B 109.5
H25A C25 H25B 109.5
C24 C25 H25C 109.5
H25A C25 H25C 109.5
H25B C25 H25C 109.5
C28 C26 C27 118.1(4)
C28 C26 S2 121.0(3)
C27 C26 S2 120.9(3)
C26 C27 C30 120.6(4)
C26 C27 H27A 119.7
C30 C27 H27A 119.7
C26 C28 C29 120.1(4)
C26 C28 H28A 119.9
C29 C28 H28A 119.9
C31 C29 C28 122.7(4)
C31 C29 H29A 118.6
C28 C29 H29A 118.6
C31 C30 C27 122.1(4)
C31 C30 H30A 119.0
C27 C30 H30A 119.0
C29 C31 C30 116.4(4)
C29 C31 C32 122.1(4)
C30 C31 C32 121.5(4)
C31 C32 H32A 109.5
C31 C32 H32B 109.5
H32A C32 H32B 109.5
C31 C32 H32C 109.5
H32A C32 H32C 109.5
H32B C32 H32C 109.5

loop_
_geom_bond_atom_site_label_1
_geom_bond_atom_site_label_2
_geom_bond_distance
S1 O1 1.424(2)
S1 O2 1.441(2)
S1 C19 1.761(4)
S1 C11 1.776(3)
S2 O3 1.425(3)
S2 O4 1.428(2)
S2 N1 1.616(3)
S2 C26 1.757(4)
N1 C10 1.443(4)
N1 C9 1.465(4)
C1 C2 1.370(5)
C1 C3 1.373(5)
C1 H1B 0.9300
C2 C5 1.383(4)
C2 H2B 0.9300
C3 C4 1.379(4)
C3 H3B 0.9300
C4 C6 1.398(4)
C4 H4B 0.9300
C5 C6 1.386(4)
C5 H5A 0.9300
C6 C7 1.470(4)
C7 C8 1.346(4)
C7 C18 1.481(4)
C8 C12 1.469(4)
C8 C9 1.497(4)
C9 H9A 0.9700
C9 H9B 0.9700
C10 C11 1.524(4)
C10 H10A 0.9700
C10 H10B 0.9700
C11 C12 1.343(4)
C12 C13 1.489(4)
C13 C14 1.387(4)
C13 C18 1.404(4)
C14 C15 1.390(4)
C14 H14A 0.9300
C15 C16 1.363(5)
C15 H15A 0.9300
C16 C17 1.384(4)
C16 H16A 0.9300
C17 C18 1.376(4)
C17 H17A 0.9300
C19 C20 1.366(4)
C19 C21 1.371(5)
C20 C23 1.374(5)
C20 H20A 0.9300
C21 C22 1.375(5)
C21 H21A 0.9300
C22 C24 1.371(5)
C22 H22A 0.9300
C23 C24 1.369(5)
C23 H23A 0.9300
C24 C25 1.504(5)
C25 H25A 0.9600
C25 H25B 0.9600
C25 H25C 0.9600
C26 C28 1.358(5)
C26 C27 1.362(5)
C27 C30 1.368(5)
C27 H27A 0.9300
C28 C29 1.376(6)
C28 H28A 0.9300
C29 C31 1.347(5)
C29 H29A 0.9300
C30 C31 1.365(5)
C30 H30A 0.9300
C31 C32 1.497(5)
C32 H32A 0.9600
C32 H32B 0.9600
C32 H32C 0.9600
